data_1562599
loop_
_publ_author_name
'Yu, Xiao-Yang'
'Xin, Rui'
'Gao, Wei-Ping'
'Wang, Na'
'Zhang, Xiao'
'Yang, Yan-Yan'
'Qu, Xiao-Shu'

_publ_section_title
;
 Three PbII coordination polymers based on
 2-(pyridin-2-yl)-1H-imidazole-4,5-dicarboxylic acid: Syntheses, crystal
 structures, and fluorescent properties
;
_journal_name_full 'Journal of Solid State Chemistry'
_journal_page_first 314
_journal_page_last 320
_journal_paper_doi 10.1016/j.jssc.2013.06.018
_journal_volume 204
_journal_year 2013
_chemical_formula_sum 'C30 H15 N9 O12 Pb3'
_chemical_formula_weight 1315.08
_space_group_IT_number 14
_space_group_name_Hall '-P 2ybc'
_space_group_name_H-M_alt 'P 1 21/c 1'
_symmetry_cell_setting monoclinic
_symmetry_space_group_name_H-M 'P 1 21/c 1'
_atom_sites_solution_hydrogens geom
_atom_sites_solution_primary direct
_atom_sites_solution_secondary difmap
_audit_creation_method SHELXL-97
_cell_angle_alpha 90.00
_cell_angle_beta 116.440(4)
_cell_angle_gamma 90.00
_cell_formula_units_Z 4
_cell_length_a 15.3567(5)
_cell_length_b 15.6711(4)
_cell_length_c 15.2073(6)
_cell_measurement_temperature 293(2)
_cell_volume 3276.9(2)
_computing_structure_refinement 'SHELXL-97 (Sheldrick, 1997)'
_computing_structure_solution 'SHELXS-97 (Sheldrick, 1990)'
_diffrn_ambient_temperature 293(2)
_diffrn_measured_fraction_theta_full 0.999
_diffrn_measured_fraction_theta_max 0.999
_diffrn_radiation_monochromator graphite
_diffrn_radiation_source 'fine-focus sealed tube'
_diffrn_radiation_type MoK\a
_diffrn_radiation_wavelength 0.71073
_diffrn_reflns_av_R_equivalents 0.0349
_diffrn_reflns_av_sigmaI/netI 0.0456
_diffrn_reflns_limit_h_max 18
_diffrn_reflns_limit_h_min -18
_diffrn_reflns_limit_k_max 18
_diffrn_reflns_limit_k_min -17
_diffrn_reflns_limit_l_max 12
_diffrn_reflns_limit_l_min -18
_diffrn_reflns_number 14589
_diffrn_reflns_theta_full 25.00
_diffrn_reflns_theta_max 25.00
_diffrn_reflns_theta_min 2.85
_exptl_absorpt_coefficient_mu 15.456
_exptl_absorpt_correction_T_max 0.1480
_exptl_absorpt_correction_T_min 0.0902
_exptl_absorpt_correction_type empirical
_exptl_crystal_colour orange
_exptl_crystal_density_diffrn 2.666
_exptl_crystal_density_method 'not measured'
_exptl_crystal_description block
_exptl_crystal_F_000 2400
_exptl_crystal_size_max 0.30
_exptl_crystal_size_mid 0.20
_exptl_crystal_size_min 0.20
_refine_diff_density_max 1.452
_refine_diff_density_min -1.458
_refine_diff_density_rms 0.167
_refine_ls_extinction_method none
_refine_ls_goodness_of_fit_ref 1.033
_refine_ls_hydrogen_treatment constr
_refine_ls_matrix_type full
_refine_ls_number_parameters 487
_refine_ls_number_reflns 5766
_refine_ls_number_restraints 0
_refine_ls_restrained_S_all 1.033
_refine_ls_R_factor_all 0.0413
_refine_ls_R_factor_gt 0.0320
_refine_ls_shift/su_max 0.001
_refine_ls_shift/su_mean 0.000
_refine_ls_structure_factor_coef Fsqd
_refine_ls_weighting_details 'calc w=1/[\s^2^(Fo^2^)+(0.0272P)^2^+1.2545P] where P=(Fo^2^+2Fc^2^)/3'
_refine_ls_weighting_scheme calc
_refine_ls_wR_factor_gt 0.0652
_refine_ls_wR_factor_ref 0.0697
_reflns_number_gt 4922
_reflns_number_total 5766
_reflns_threshold_expression >2sigma(I)
_cod_data_source_file JSSC-2013-204-314.cif
_cod_data_source_block yxy3
_cod_original_cell_volume 3276.93(19)
_cod_original_sg_symbol_H-M P2(1)/c
_cod_database_code 1562599

loop_
_symmetry_equiv_pos_as_xyz
'x, y, z'
'-x, y+1/2, -z+1/2'
'-x, -y, -z'
'x, -y-1/2, z-1/2'

loop_
_atom_site_label
_atom_site_type_symbol
_atom_site_fract_x
_atom_site_fract_y
_atom_site_fract_z
_atom_site_U_iso_or_equiv
_atom_site_adp_type
_atom_site_occupancy
_atom_site_symmetry_multiplicity
_atom_site_calc_flag
_atom_site_refinement_flags
_atom_site_disorder_assembly
_atom_site_disorder_group
Pb1 Pb 0.736865(18) 0.876952(19) 0.82550(2) 0.03190(9) Uani 1 1 d . . .
Pb2 Pb 0.487407(18) 0.615550(18) 0.39836(2) 0.02845(9) Uani 1 1 d . . .
Pb3 Pb 0.751764(18) 0.408280(19) 0.49608(2) 0.03168(9) Uani 1 1 d . . .
C1 C 0.9539(5) 0.8982(4) 1.0211(5) 0.0243(16) Uani 1 1 d . . .
C2 C 1.0522(4) 0.9024(4) 1.0439(5) 0.0257(16) Uani 1 1 d . . .
C3 C 0.8974(5) 0.9037(5) 1.0770(6) 0.0353(19) Uani 1 1 d . . .
C4 C 1.1355(5) 0.9188(5) 1.1403(6) 0.0330(18) Uani 1 1 d . . .
C5 C 0.9711(5) 0.8913(4) 0.8890(5) 0.0284(17) Uani 1 1 d . . .
C6 C 0.9399(5) 0.8807(5) 0.7838(5) 0.0352(19) Uani 1 1 d . . .
C7 C 1.0045(5) 0.8769(6) 0.7422(6) 0.051(3) Uani 1 1 d . . .
H7 H 1.0709 0.8846 0.7807 0.061 Uiso 1 1 calc R . .
C8 C 0.9675(7) 0.8611(7) 0.6415(7) 0.071(3) Uani 1 1 d . . .
H8 H 1.0089 0.8579 0.6119 0.085 Uiso 1 1 calc R . .
C9 C 0.8692(7) 0.8506(7) 0.5872(7) 0.063(3) Uani 1 1 d . . .
H9 H 0.8427 0.8394 0.5202 0.076 Uiso 1 1 calc R . .
C10 C 0.8117(6) 0.8570(6) 0.6331(6) 0.049(2) Uani 1 1 d . . .
H10 H 0.7449 0.8515 0.5951 0.059 Uiso 1 1 calc R . .
C11 C 0.6970(5) 0.6849(5) 0.7101(5) 0.0273(16) Uani 1 1 d . . .
C12 C 0.6530(5) 0.6255(4) 0.6380(5) 0.0270(17) Uani 1 1 d . . .
C13 C 0.7817(5) 0.6770(5) 0.8066(5) 0.0306(17) Uani 1 1 d . . .
C14 C 0.6736(5) 0.5349(5) 0.6279(5) 0.0302(17) Uani 1 1 d . . .
C15 C 0.5718(5) 0.7417(5) 0.5947(5) 0.0286(17) Uani 1 1 d . . .
C16 C 0.4946(5) 0.8020(5) 0.5350(5) 0.0304(18) Uani 1 1 d . . .
C17 C 0.4850(5) 0.8835(5) 0.5640(6) 0.042(2) Uani 1 1 d . . .
H17 H 0.5297 0.9042 0.6247 0.050 Uiso 1 1 calc R . .
C18 C 0.4091(6) 0.9335(6) 0.5026(6) 0.050(2) Uani 1 1 d . . .
H18 H 0.4002 0.9877 0.5221 0.060 Uiso 1 1 calc R . .
C19 C 0.3459(6) 0.9020(6) 0.4110(7) 0.054(3) Uani 1 1 d . . .
H19 H 0.2950 0.9353 0.3669 0.065 Uiso 1 1 calc R . .
C20 C 0.3602(6) 0.8199(6) 0.3870(6) 0.058(3) Uani 1 1 d . . .
H20 H 0.3167 0.7983 0.3262 0.069 Uiso 1 1 calc R . .
C21 C 0.5072(4) 0.2900(4) 0.2306(5) 0.0252(16) Uani 1 1 d . . .
C22 C 0.5518(4) 0.3587(4) 0.2911(5) 0.0252(16) Uani 1 1 d . . .
C23 C 0.4137(5) 0.2856(5) 0.1407(5) 0.0279(17) Uani 1 1 d . . .
C24 C 0.5287(5) 0.4503(5) 0.2881(5) 0.0303(17) Uani 1 1 d . . .
C25 C 0.6411(4) 0.2462(4) 0.3466(5) 0.0256(16) Uani 1 1 d . . .
C26 C 0.7260(5) 0.1967(5) 0.4118(5) 0.0289(17) Uani 1 1 d . . .
C27 C 0.7395(5) 0.1119(5) 0.3941(6) 0.038(2) Uani 1 1 d . . .
H27 H 0.6940 0.0838 0.3388 0.045 Uiso 1 1 calc R . .
C28 C 0.8210(6) 0.0706(5) 0.4594(7) 0.053(2) Uani 1 1 d . . .
H28 H 0.8316 0.0139 0.4490 0.063 Uiso 1 1 calc R . .
C29 C 0.8879(6) 0.1137(6) 0.5416(7) 0.060(3) Uani 1 1 d . . .
H29 H 0.9432 0.0864 0.5877 0.072 Uiso 1 1 calc R . .
C30 C 0.8696(6) 0.1989(6) 0.5526(6) 0.056(3) Uani 1 1 d . . .
H30 H 0.9146 0.2284 0.6069 0.067 Uiso 1 1 calc R . .
N1 N 0.9043(4) 0.8915(4) 0.9223(4) 0.0279(14) Uani 1 1 d . . .
N2 N 1.0632(4) 0.8981(4) 0.9609(4) 0.0294(14) Uani 1 1 d . . .
N3 N 0.8439(4) 0.8706(4) 0.7293(4) 0.0386(16) Uani 1 1 d . . .
N4 N 0.5737(4) 0.6620(4) 0.5651(4) 0.0254(13) Uani 1 1 d . . .
N5 N 0.6459(4) 0.7603(4) 0.6842(4) 0.0275(14) Uani 1 1 d . . .
N6 N 0.4328(4) 0.7698(4) 0.4460(5) 0.0443(17) Uani 1 1 d . . .
N7 N 0.6359(4) 0.3298(4) 0.3656(4) 0.0260(14) Uani 1 1 d . . .
N8 N 0.5643(4) 0.2196(4) 0.2633(4) 0.0289(14) Uani 1 1 d . . .
N9 N 0.7905(4) 0.2405(4) 0.4891(4) 0.0360(16) Uani 1 1 d . . .
O1 O 0.8088(3) 0.9080(4) 1.0336(4) 0.0443(14) Uani 1 1 d . . .
O2 O 0.9436(4) 0.9071(4) 1.1725(4) 0.0533(16) Uani 1 1 d . . .
O3 O 1.1234(4) 0.9160(4) 1.2162(4) 0.0520(16) Uani 1 1 d . . .
O4 O 1.2177(3) 0.9362(3) 1.1424(4) 0.0392(13) Uani 1 1 d . . .
O5 O 0.8068(3) 0.7380(3) 0.8647(3) 0.0350(12) Uani 1 1 d . . .
O6 O 0.8288(4) 0.6055(3) 0.8306(4) 0.0446(14) Uani 1 1 d . . .
O7 O 0.7463(4) 0.4996(3) 0.6980(4) 0.0417(13) Uani 1 1 d . . .
O8 O 0.6182(3) 0.4959(4) 0.5514(4) 0.0431(14) Uani 1 1 d . . .
O9 O 0.3841(3) 0.2158(3) 0.0987(4) 0.0351(12) Uani 1 1 d . . .
O10 O 0.3641(3) 0.3552(3) 0.1099(4) 0.0354(13) Uani 1 1 d . . .
O11 O 0.4469(3) 0.4753(3) 0.2219(4) 0.0432(14) Uani 1 1 d . . .
O12 O 0.5880(3) 0.4991(3) 0.3506(4) 0.0389(13) Uani 1 1 d . . .
H11 H 0.4174 0.4330 0.1850 0.047 Uiso 1 1 d R . .
H6 H 0.8000 0.5666 0.7887 0.047 Uiso 1 1 d R . .
H2 H 1.0045 0.8997 1.1927 0.047 Uiso 1 1 d R . .

loop_
_atom_site_aniso_label
_atom_site_aniso_U_11
_atom_site_aniso_U_22
_atom_site_aniso_U_33
_atom_site_aniso_U_23
_atom_site_aniso_U_13
_atom_site_aniso_U_12
Pb1 0.02425(14) 0.03370(18) 0.02934(18) -0.00565(13) 0.00435(12) -0.00295(12)
Pb2 0.02896(15) 0.02981(17) 0.02274(16) -0.00221(13) 0.00805(12) -0.00495(12)
Pb3 0.02686(14) 0.03431(18) 0.02752(17) -0.00651(14) 0.00637(12) -0.00182(12)
C1 0.028(3) 0.022(4) 0.019(4) -0.003(3) 0.007(3) 0.000(3)
C2 0.027(4) 0.025(4) 0.021(4) -0.001(3) 0.007(3) -0.003(3)
C3 0.035(4) 0.036(5) 0.032(5) -0.008(4) 0.013(4) -0.009(4)
C4 0.032(4) 0.028(4) 0.031(5) 0.004(4) 0.006(3) 0.003(3)
C5 0.030(4) 0.026(4) 0.022(4) -0.002(3) 0.005(3) -0.001(3)
C6 0.041(4) 0.038(5) 0.021(4) -0.005(4) 0.008(4) -0.001(4)
C7 0.034(4) 0.090(8) 0.022(5) -0.009(5) 0.006(4) -0.012(5)
C8 0.065(6) 0.117(10) 0.037(6) -0.007(6) 0.028(5) 0.001(6)
C9 0.075(7) 0.081(8) 0.024(5) -0.007(5) 0.014(5) -0.012(6)
C10 0.050(5) 0.062(6) 0.021(5) -0.003(4) 0.002(4) -0.019(4)
C11 0.031(4) 0.030(4) 0.019(4) -0.001(3) 0.010(3) -0.006(3)
C12 0.023(3) 0.025(4) 0.032(4) -0.004(3) 0.012(3) -0.001(3)
C13 0.030(4) 0.035(5) 0.023(4) 0.001(4) 0.009(3) 0.001(3)
C14 0.035(4) 0.033(5) 0.027(4) -0.005(4) 0.018(4) -0.009(4)
C15 0.030(4) 0.032(4) 0.027(4) -0.006(4) 0.016(3) -0.004(3)
C16 0.027(4) 0.041(5) 0.020(4) 0.005(4) 0.008(3) 0.000(3)
C17 0.046(5) 0.036(5) 0.038(5) -0.006(4) 0.015(4) 0.004(4)
C18 0.054(5) 0.058(6) 0.035(5) 0.004(5) 0.016(4) 0.023(5)
C19 0.042(5) 0.078(7) 0.041(6) 0.021(5) 0.017(4) 0.030(5)
C20 0.052(5) 0.072(7) 0.033(5) -0.005(5) 0.005(4) 0.012(5)
C21 0.023(3) 0.025(4) 0.027(4) 0.000(3) 0.011(3) 0.000(3)
C22 0.026(3) 0.022(4) 0.023(4) 0.005(3) 0.006(3) -0.003(3)
C23 0.028(4) 0.034(5) 0.022(4) -0.003(4) 0.012(3) -0.008(3)
C24 0.033(4) 0.027(4) 0.030(5) 0.000(4) 0.014(4) 0.003(3)
C25 0.024(3) 0.026(4) 0.021(4) -0.001(3) 0.005(3) -0.008(3)
C26 0.027(4) 0.026(4) 0.025(4) 0.002(3) 0.005(3) 0.000(3)
C27 0.042(4) 0.024(4) 0.029(5) 0.001(4) -0.001(4) 0.003(3)
C28 0.053(5) 0.033(5) 0.059(6) -0.004(5) 0.012(5) 0.015(4)
C29 0.052(5) 0.049(6) 0.048(6) 0.008(5) -0.006(5) 0.018(5)
C30 0.047(5) 0.042(5) 0.044(6) -0.006(5) -0.011(4) 0.007(4)
N1 0.023(3) 0.033(4) 0.022(3) -0.002(3) 0.006(3) -0.003(3)
N2 0.024(3) 0.037(4) 0.019(3) -0.001(3) 0.003(3) 0.002(3)
N3 0.032(3) 0.053(5) 0.022(4) -0.001(3) 0.004(3) -0.013(3)
N4 0.028(3) 0.022(3) 0.021(3) -0.002(3) 0.006(3) 0.001(3)
N5 0.028(3) 0.029(4) 0.020(3) 0.000(3) 0.005(3) 0.002(3)
N6 0.045(4) 0.049(5) 0.025(4) -0.003(3) 0.004(3) 0.008(3)
N7 0.024(3) 0.020(3) 0.025(3) -0.002(3) 0.004(3) -0.002(2)
N8 0.029(3) 0.026(3) 0.028(4) -0.004(3) 0.009(3) -0.002(3)
N9 0.033(3) 0.024(3) 0.034(4) -0.001(3) -0.001(3) 0.002(3)
O1 0.030(3) 0.057(4) 0.043(4) -0.008(3) 0.015(3) -0.004(3)
O2 0.043(3) 0.088(5) 0.032(3) -0.007(3) 0.019(3) -0.007(3)
O3 0.038(3) 0.090(5) 0.019(3) 0.005(3) 0.004(2) -0.004(3)
O4 0.026(3) 0.054(4) 0.029(3) -0.004(3) 0.005(2) 0.000(2)
O5 0.035(3) 0.034(3) 0.023(3) 0.001(3) 0.001(2) -0.002(2)
O6 0.049(3) 0.041(4) 0.028(3) -0.003(3) 0.003(3) 0.007(3)
O7 0.052(3) 0.031(3) 0.036(3) 0.003(3) 0.014(3) 0.008(3)
O8 0.041(3) 0.045(4) 0.046(4) -0.013(3) 0.021(3) -0.006(3)
O9 0.026(2) 0.039(3) 0.030(3) -0.009(3) 0.004(2) -0.001(2)
O10 0.025(2) 0.035(3) 0.031(3) 0.002(3) -0.002(2) 0.004(2)
O11 0.041(3) 0.024(3) 0.046(4) 0.004(3) 0.003(3) 0.003(2)
O12 0.035(3) 0.028(3) 0.047(4) -0.007(3) 0.013(3) -0.005(2)

loop_
_atom_type_symbol
_atom_type_description
_atom_type_scat_dispersion_real
_atom_type_scat_dispersion_imag
_atom_type_scat_source
C C 0.0033 0.0016 'International Tables Vol C Tables 4.2.6.8 and 6.1.1.4'
H H 0.0000 0.0000 'International Tables Vol C Tables 4.2.6.8 and 6.1.1.4'
N N 0.0061 0.0033 'International Tables Vol C Tables 4.2.6.8 and 6.1.1.4'
O O 0.0106 0.0060 'International Tables Vol C Tables 4.2.6.8 and 6.1.1.4'
Pb Pb -3.3944 10.1111 'International Tables Vol C Tables 4.2.6.8 and 6.1.1.4'

loop_
_geom_angle_atom_site_label_1
_geom_angle_atom_site_label_2
_geom_angle_atom_site_label_3
_geom_angle
_geom_angle_site_symmetry_1
_geom_angle_site_symmetry_3
N1 Pb1 O5 71.63(18) . .
N1 Pb1 N3 64.63(19) . .
O5 Pb1 N3 77.42(18) . .
N1 Pb1 N5 127.16(18) . .
O5 Pb1 N5 66.09(16) . .
N3 Pb1 N5 76.26(17) . .
N4 Pb2 O9 74.34(17) . 2_655
N4 Pb2 O12 112.23(17) . .
O9 Pb2 O12 83.56(16) 2_655 .
N4 Pb2 O8 90.90(17) . 3_666
O9 Pb2 O8 164.21(16) 2_655 3_666
O12 Pb2 O8 97.26(15) . 3_666
N4 Pb2 N8 124.69(18) . 2_655
O9 Pb2 N8 63.71(15) 2_655 2_655
O12 Pb2 N8 97.62(16) . 2_655
O8 Pb2 N8 131.38(16) 3_666 2_655
N4 Pb2 N6 62.94(18) . .
O9 Pb2 N6 77.01(18) 2_655 .
O12 Pb2 N6 160.56(17) . .
O8 Pb2 N6 101.55(18) 3_666 .
N8 Pb2 N6 73.46(18) 2_655 .
N7 Pb3 O4 73.91(18) . 2_746
N7 Pb3 N2 120.69(18) . 2_746
O4 Pb3 N2 67.39(16) 2_746 2_746
N7 Pb3 N9 63.50(18) . .
O4 Pb3 N9 90.61(19) 2_746 .
N2 Pb3 N9 73.62(17) 2_746 .
N1 C1 C2 107.0(6) . .
N1 C1 C3 117.7(6) . .
C2 C1 C3 135.2(6) . .
N2 C2 C1 109.8(6) . .
N2 C2 C4 121.6(6) . .
C1 C2 C4 128.3(6) . .
O1 C3 O2 121.5(7) . .
O1 C3 C1 119.7(7) . .
O2 C3 C1 118.8(6) . .
O3 C4 O4 122.4(7) . .
O3 C4 C2 119.5(6) . .
O4 C4 C2 118.1(7) . .
N1 C5 N2 113.5(6) . .
N1 C5 C6 119.0(6) . .
N2 C5 C6 127.5(6) . .
N3 C6 C7 121.5(7) . .
N3 C6 C5 115.1(6) . .
C7 C6 C5 123.3(7) . .
C6 C7 C8 118.7(7) . .
C9 C8 C7 118.9(8) . .
C10 C9 C8 118.5(8) . .
N3 C10 C9 124.6(8) . .
C12 C11 N5 109.9(6) . .
C12 C11 C13 130.2(7) . .
N5 C11 C13 119.7(6) . .
N4 C12 C11 108.2(6) . .
N4 C12 C14 118.4(6) . .
C11 C12 C14 133.3(7) . .
O5 C13 O6 120.6(7) . .
O5 C13 C11 120.2(7) . .
O6 C13 C11 119.2(7) . .
O8 C14 O7 123.0(7) . .
O8 C14 C12 118.5(7) . .
O7 C14 C12 118.5(6) . .
N4 C15 N5 113.9(6) . .
N4 C15 C16 121.7(6) . .
N5 C15 C16 124.4(7) . .
N6 C16 C17 122.4(7) . .
N6 C16 C15 113.0(7) . .
C17 C16 C15 124.6(7) . .
C18 C17 C16 119.4(8) . .
C17 C18 C19 118.9(9) . .
C20 C19 C18 118.3(8) . .
N6 C20 C19 123.7(8) . .
N8 C21 C22 110.0(6) . .
N8 C21 C23 120.3(6) . .
C22 C21 C23 129.8(6) . .
N7 C22 C21 107.4(6) . .
N7 C22 C24 118.4(6) . .
C21 C22 C24 134.2(6) . .
O9 C23 O10 122.2(6) . .
O9 C23 C21 119.8(7) . .
O10 C23 C21 118.0(6) . .
O12 C24 O11 123.0(7) . .
O12 C24 C22 119.4(6) . .
O11 C24 C22 117.5(6) . .
N7 C25 N8 112.9(6) . .
N7 C25 C26 119.2(6) . .
N8 C25 C26 127.8(6) . .
N9 C26 C27 122.9(6) . .
N9 C26 C25 114.3(6) . .
C27 C26 C25 122.7(6) . .
C28 C27 C26 118.7(7) . .
C27 C28 C29 119.7(8) . .
C30 C29 C28 117.9(8) . .
N9 C30 C29 123.2(8) . .
C5 N1 C1 106.0(5) . .
C5 N1 Pb1 125.3(5) . .
C1 N1 Pb1 128.7(4) . .
C2 N2 C5 103.8(6) . .
C2 N2 Pb3 109.7(4) . 2_756
C5 N2 Pb3 146.5(5) . 2_756
C10 N3 C6 117.8(7) . .
C10 N3 Pb1 126.3(5) . .
C6 N3 Pb1 115.9(5) . .
C15 N4 C12 105.4(6) . .
C15 N4 Pb2 123.9(5) . .
C12 N4 Pb2 127.6(5) . .
C15 N5 C11 102.6(6) . .
C15 N5 Pb1 148.2(5) . .
C11 N5 Pb1 109.2(4) . .
C20 N6 C16 117.1(7) . .
C20 N6 Pb2 126.9(6) . .
C16 N6 Pb2 115.4(5) . .
C25 N7 C22 105.6(5) . .
C25 N7 Pb3 126.6(4) . .
C22 N7 Pb3 127.8(5) . .
C25 N8 C21 104.1(6) . .
C25 N8 Pb2 143.2(4) . 2_645
C21 N8 Pb2 105.7(4) . 2_645
C30 N9 C26 117.6(7) . .
C30 N9 Pb3 126.1(5) . .
C26 N9 Pb3 116.2(4) . .
C4 O4 Pb3 121.2(5) . 2_756
C13 O5 Pb1 124.3(4) . .
C14 O8 Pb2 107.2(4) . 3_666
C23 O9 Pb2 115.9(4) . 2_645
C24 O12 Pb2 108.1(4) . .

loop_
_geom_bond_atom_site_label_1
_geom_bond_atom_site_label_2
_geom_bond_distance
_geom_bond_site_symmetry_2
Pb1 N1 2.337(5) .
Pb1 O5 2.383(5) .
Pb1 N3 2.645(6) .
Pb1 N5 2.690(6) .
Pb2 N4 2.392(5) .
Pb2 O9 2.507(5) 2_655
Pb2 O12 2.691(5) .
Pb2 O8 2.715(5) 3_666
Pb2 N8 2.756(6) 2_655
Pb2 N6 2.759(7) .
Pb3 N7 2.339(5) .
Pb3 O4 2.393(5) 2_746
Pb3 N2 2.621(5) 2_746
Pb3 N9 2.709(6) .
C1 N1 1.352(8) .
C1 C2 1.393(9) .
C1 C3 1.461(10) .
C2 N2 1.349(9) .
C2 C4 1.476(9) .
C3 O1 1.222(8) .
C3 O2 1.303(9) .
C4 O3 1.248(9) .
C4 O4 1.278(8) .
C5 N1 1.331(8) .
C5 N2 1.353(8) .
C5 C6 1.461(10) .
C6 N3 1.341(9) .
C6 C7 1.395(10) .
C7 C8 1.397(11) .
C8 C9 1.370(12) .
C9 C10 1.353(11) .
C10 N3 1.335(9) .
C11 C12 1.366(9) .
C11 N5 1.376(9) .
C11 C13 1.469(9) .
C12 N4 1.355(8) .
C12 C14 1.477(10) .
C13 O5 1.241(8) .
C13 O6 1.295(8) .
C14 O8 1.252(8) .
C14 O7 1.276(8) .
C15 N4 1.334(9) .
C15 N5 1.361(8) .
C15 C16 1.472(10) .
C16 N6 1.358(9) .
C16 C17 1.379(10) .
C17 C18 1.369(10) .
C18 C19 1.387(12) .
C19 C20 1.382(12) .
C20 N6 1.331(10) .
C21 N8 1.358(8) .
C21 C22 1.383(9) .
C21 C23 1.479(9) .
C22 N7 1.362(8) .
C22 C24 1.475(10) .
C23 O9 1.246(8) .
C23 O10 1.293(8) .
C24 O12 1.244(8) .
C24 O11 1.272(8) .
C25 N7 1.351(9) .
C25 N8 1.355(8) .
C25 C26 1.461(9) .
C26 N9 1.340(8) .
C26 C27 1.391(10) .
C27 C28 1.365(10) .
C28 C29 1.390(12) .
C29 C30 1.389(11) .
C30 N9 1.337(9) .
N2 Pb3 2.621(5) 2_756
N8 Pb2 2.756(6) 2_645
O4 Pb3 2.393(5) 2_756
O8 Pb2 2.715(5) 3_666
O9 Pb2 2.507(5) 2_645
